data_2021552
loop_
_publ_author_name
'Zhu, Guiying'
'Lu, Yang'
'Jin, Guoxia'
'Ji, Xuan'
'Ma, Jianping'

_publ_section_title
;
 The effect of the coordination orientation of N atoms on polymeric
 structures: synthesis and characterization of one- and two-dimensional
 Cu^II^ coordination polymers based on
 4-amino-3-(pyridin-2-yl)-5-[(pyridin-3-ylmethyl)sulfanyl]-1,2,4-triazole
;
_journal_coeditor_code YP3177
_journal_issue 4
_journal_name_full 'Acta Crystallographica Section C'
_journal_page_first 443
_journal_page_last 450
_journal_paper_doi 10.1107/S2053229619003747
_journal_volume 75
_journal_year 2019
_chemical_formula_iupac '[Cu (C13 H12 N5 S1)2] (C H3 S O3)2, 4H2 O'
_chemical_formula_moiety 'C26 H24 Cu1 N12 S2 2+, 2(C H3 O3 S -), 4(H2 O)'
_chemical_formula_sum 'C28 H38 Cu N12 O10 S4'
_chemical_formula_weight 894.48
_chemical_name_systematic
'Poly[[bis{\m~2~-4-amino-3-(pyridin-2-yl)-5-[(pyridin-3-ylmethyl)sulfanyl]-1,2,4-triazole}copper(II)] bis(methanesulfonate) tetrahydrate]'
_space_group_crystal_system monoclinic
_space_group_IT_number 14
_space_group_name_Hall '-P 2ybc'
_space_group_name_H-M_alt 'P 1 21/c 1'
_symmetry_space_group_name_Hall '-P 2ybc'
_symmetry_space_group_name_H-M 'P 1 21/c 1'
_atom_sites_solution_hydrogens geom
_atom_sites_solution_primary iterative
_atom_sites_solution_secondary difmap
_audit_creation_method
;
  Olex2 1.2
  (compiled Apr 23 2013 17:54:37, GUI svn.r4466)
;
_cell_angle_alpha 90.00
_cell_angle_beta 102.977(4)
_cell_angle_gamma 90.00
_cell_formula_units_Z 2
_cell_length_a 9.1819(4)
_cell_length_b 18.0782(7)
_cell_length_c 11.7932(5)
_cell_measurement_reflns_used 2984
_cell_measurement_temperature 293(2)
_cell_measurement_theta_max 71.1040
_cell_measurement_theta_min 4.5650
_cell_volume 1907.58(14)
_computing_cell_refinement
;
CrysAlis PRO (Rigaku OD, 2015)
;
_computing_data_collection
;
CrysAlis PRO (Rigaku OD, 2015)
;
_computing_data_reduction
;
CrysAlis PRO (Rigaku OD, 2015)
;
_computing_molecular_graphics
;
<i>OLEX2</i> (Dolomanov <i>et al.</i>,  2009)
;
_computing_publication_material
;
<i>OLEX2</i> (Dolomanov <i>et al.</i>,  2009)
;
_computing_structure_refinement
;
SHEXL2014 (Sheldrick, 2015)
;
_computing_structure_solution
;
olex2.solve (Bourhis <i>et al.</i>,  2011)
;
_diffrn_ambient_temperature 293(2)
_diffrn_detector 'CCD plate'
_diffrn_detector_area_resol_mean 16.0793
_diffrn_measured_fraction_theta_full 0.9909
_diffrn_measured_fraction_theta_max 0.9666
_diffrn_measurement_device 'four-circle diffractometer'
_diffrn_measurement_device_type 'Rigaku OD SuperNova Dual source diffractometer with an Eos detector'
_diffrn_measurement_method '\w scans'
_diffrn_radiation_monochromator mirror
_diffrn_radiation_probe x-ray
_diffrn_radiation_type 'Cu K\a'
_diffrn_radiation_wavelength 1.54184
_diffrn_reflns_av_R_equivalents 0.0302
_diffrn_reflns_av_unetI/netI 0.0419
_diffrn_reflns_limit_h_max 10
_diffrn_reflns_limit_h_min -10
_diffrn_reflns_limit_k_max 20
_diffrn_reflns_limit_k_min -21
_diffrn_reflns_limit_l_max 14
_diffrn_reflns_limit_l_min -10
_diffrn_reflns_number 6493
_diffrn_reflns_theta_full 67.04
_diffrn_reflns_theta_max 67.06
_diffrn_reflns_theta_min 4.56
_diffrn_source 'micro-focus sealed X-ray tube'
_exptl_absorpt_coefficient_mu 3.461
_exptl_absorpt_correction_T_max 1.00000
_exptl_absorpt_correction_T_min 0.91262
_exptl_absorpt_correction_type multi-scan
_exptl_absorpt_process_details
;
(CrysAlis PRO; Rigaku OD, 2015)
;
_exptl_crystal_colour 'clear pale blue'
_exptl_crystal_density_diffrn 1.557
_exptl_crystal_density_method 'not measured'
_exptl_crystal_description block
_exptl_crystal_F_000 926
_exptl_crystal_size_max 0.15
_exptl_crystal_size_mid 0.09
_exptl_crystal_size_min 0.08
_refine_diff_density_max 0.409
_refine_diff_density_min -0.442
_refine_ls_extinction_method none
_refine_ls_goodness_of_fit_ref 1.119
_refine_ls_hydrogen_treatment mixed
_refine_ls_matrix_type full
_refine_ls_number_parameters 251
_refine_ls_number_reflns 3379
_refine_ls_number_restraints 0
_refine_ls_restrained_S_all 1.119
_refine_ls_R_factor_all 0.0557
_refine_ls_R_factor_gt 0.0422
_refine_ls_shift/su_max 0.000
_refine_ls_shift/su_mean 0.000
_refine_ls_structure_factor_coef Fsqd
_refine_ls_weighting_details 'calc w=1/[\s^2^(Fo^2^)+(0.0876P)^2^+0.1736P] where P=(Fo^2^+2Fc^2^)/3'
_refine_ls_weighting_scheme calc
_refine_ls_wR_factor_gt 0.1276
_refine_ls_wR_factor_ref 0.1433
_reflns_number_gt 2735
_reflns_number_total 3379
_reflns_threshold_expression >2sigma(I)
_cod_data_source_file yp3177sup1.cif
_cod_data_source_block exp_2488
_cod_depositor_comments 'Adding full bibliography for 2021552--2021554.cif.'
_cod_database_code 2021552
_cod_database_fobs_code 2021552

loop_
_space_group_symop_id
_space_group_symop_operation_xyz
1 'x, y, z'
2 '-x, y+1/2, -z+1/2'
3 '-x, -y, -z'
4 'x, -y-1/2, z-1/2'

loop_
_atom_site_type_symbol
_atom_site_label
_atom_site_fract_x
_atom_site_fract_y
_atom_site_fract_z
_atom_site_U_iso_or_equiv
_atom_site_adp_type
_atom_site_calc_flag
_atom_site_refinement_flags
_atom_site_occupancy
_atom_site_symmetry_multiplicity
C C1 0.2992(4) -0.11847(17) 0.5508(3) 0.0372(8) Uani d . 1 1
H H1 0.2327 -0.1560 0.5200 0.045 Uiso calc R 1 1
C C2 0.4493(4) -0.13536(19) 0.5855(3) 0.0426(8) Uani d . 1 1
H H2 0.4830 -0.1833 0.5787 0.051 Uiso calc R 1 1
C C3 0.5478(4) -0.08003(19) 0.6304(3) 0.0408(8) Uani d . 1 1
H H3 0.6496 -0.0901 0.6530 0.049 Uiso calc R 1 1
C C4 0.4956(4) -0.00942(17) 0.6420(3) 0.0337(7) Uani d . 1 1
H H4 0.5603 0.0286 0.6736 0.040 Uiso calc R 1 1
C C5 0.3428(3) 0.00278(15) 0.6046(3) 0.0250(6) Uani d . 1 1
C C6 0.2726(3) 0.07532(15) 0.6083(2) 0.0234(6) Uani d . 1 1
C C7 0.2185(3) 0.18983(16) 0.6331(3) 0.0287(6) Uani d . 1 1
C C8 0.0584(4) 0.31482(17) 0.6426(3) 0.0355(7) Uani d . 1 1
H H8A 0.0205 0.3135 0.5589 0.043 Uiso calc R 1 1
H H8B -0.0063 0.2851 0.6789 0.043 Uiso calc R 1 1
C C9 0.0652(3) 0.39288(17) 0.6865(3) 0.0296(7) Uani d . 1 1
C C10 0.1112(4) 0.45039(18) 0.6244(3) 0.0365(7) Uani d . 1 1
H H10 0.1347 0.4413 0.5529 0.044 Uiso calc R 1 1
C C11 0.1215(4) 0.52103(19) 0.6699(3) 0.0388(8) Uani d . 1 1
H H11 0.1527 0.5601 0.6297 0.047 Uiso calc R 1 1
C C12 0.0852(4) 0.53288(17) 0.7756(3) 0.0309(7) Uani d . 1 1
H H12 0.0917 0.5806 0.8057 0.037 Uiso calc R 1 1
C C13 0.0313(3) 0.40940(16) 0.7918(3) 0.0285(6) Uani d . 1 1
H H13 0.0006 0.3712 0.8337 0.034 Uiso calc R 1 1
C C14 0.3889(8) 0.5824(3) 0.3991(5) 0.103(2) Uani d . 1 1
H H14A 0.3050 0.5766 0.3344 0.154 Uiso calc R 1 1
H H14B 0.3871 0.5441 0.4551 0.154 Uiso calc R 1 1
H H14C 0.4799 0.5792 0.3722 0.154 Uiso calc R 1 1
Cu Cu1 0.0000 0.0000 0.5000 0.0222(2) Uani d S 1 2
N N1 0.2455(3) -0.05047(13) 0.5594(2) 0.0292(6) Uani d . 1 1
N N2 0.1291(3) 0.08548(13) 0.5658(2) 0.0235(5) Uani d . 1 1
N N3 0.0918(3) 0.15853(13) 0.5798(2) 0.0287(6) Uani d . 1 1
N N4 0.3334(3) 0.14049(13) 0.6507(2) 0.0268(5) Uani d . 1 1
N N5 0.4854(3) 0.15295(16) 0.7073(3) 0.0427(7) Uani d . 1 1
H H5A 0.5196 0.1927 0.6662 0.064 Uiso d R 1 1
H H5B 0.4747 0.1671 0.7790 0.064 Uiso d R 1 1
N N6 0.0405(3) 0.47795(13) 0.8369(2) 0.0266(5) Uani d . 1 1
O O1 0.2588(3) 0.6622(2) 0.5223(3) 0.0717(9) Uani d . 1 1
O O2 0.3502(4) 0.7212(2) 0.3702(3) 0.0876(12) Uani d . 1 1
O O3 0.5205(3) 0.6812(2) 0.5425(3) 0.0728(9) Uani d . 1 1
O O4 0.1204(4) 0.7194(2) 0.6872(3) 0.0953(13) Uani d . 1 1
H H4A 0.1744 0.7104 0.6390 0.143 Uiso d R 1 1
H H4B 0.1849 0.7446 0.7345 0.143 Uiso d R 1 1
O O5 0.8265(4) 0.6332(2) 0.6211(3) 0.0949(13) Uani d . 1 1
H H5C 0.8606 0.6761 0.6132 0.142 Uiso d R 1 1
H H5D 0.7336 0.6274 0.5926 0.142 Uiso d R 1 1
S S1 0.24915(9) 0.28024(4) 0.68101(8) 0.0426(3) Uani d . 1 1
S S2 0.37890(10) 0.66810(5) 0.46314(8) 0.0420(3) Uani d . 1 1

loop_
_atom_site_aniso_label
_atom_site_aniso_U_11
_atom_site_aniso_U_22
_atom_site_aniso_U_33
_atom_site_aniso_U_12
_atom_site_aniso_U_13
_atom_site_aniso_U_23
C1 0.045(2) 0.0223(16) 0.0421(19) 0.0016(13) 0.0057(15) -0.0019(13)
C2 0.047(2) 0.0313(18) 0.049(2) 0.0143(15) 0.0092(17) 0.0028(15)
C3 0.0323(18) 0.043(2) 0.045(2) 0.0125(15) 0.0042(14) 0.0078(16)
C4 0.0270(17) 0.0329(17) 0.0385(19) 0.0013(12) 0.0017(14) 0.0025(14)
C5 0.0287(16) 0.0219(15) 0.0236(15) 0.0005(11) 0.0041(12) 0.0026(11)
C6 0.0264(15) 0.0205(14) 0.0233(14) -0.0031(11) 0.0059(11) 0.0003(11)
C7 0.0307(16) 0.0224(14) 0.0332(17) -0.0019(12) 0.0078(13) -0.0035(12)
C8 0.0295(16) 0.0312(17) 0.0449(19) -0.0013(13) 0.0062(14) -0.0116(14)
C9 0.0246(15) 0.0277(16) 0.0345(17) 0.0031(12) 0.0026(12) -0.0056(12)
C10 0.0435(19) 0.0359(18) 0.0311(17) 0.0059(14) 0.0106(14) -0.0018(13)
C11 0.047(2) 0.0290(16) 0.043(2) 0.0030(15) 0.0169(16) 0.0061(14)
C12 0.0355(17) 0.0227(15) 0.0347(17) 0.0018(12) 0.0081(13) 0.0004(12)
C13 0.0263(15) 0.0241(15) 0.0345(17) 0.0004(12) 0.0054(12) 0.0013(12)
C14 0.136(6) 0.076(4) 0.094(4) 0.026(4) 0.022(4) -0.036(3)
Cu1 0.0246(3) 0.0171(3) 0.0246(3) -0.0043(2) 0.0051(2) -0.0014(2)
N1 0.0323(14) 0.0233(13) 0.0309(14) -0.0006(10) 0.0049(11) -0.0022(10)
N2 0.0265(13) 0.0189(12) 0.0247(13) -0.0014(9) 0.0048(10) -0.0029(9)
N3 0.0287(13) 0.0189(12) 0.0377(15) -0.0009(10) 0.0057(11) -0.0052(10)
N4 0.0228(12) 0.0247(12) 0.0318(14) -0.0043(9) 0.0036(10) -0.0044(10)
N5 0.0329(15) 0.0384(16) 0.0522(18) -0.0079(12) 0.0001(13) -0.0090(13)
N6 0.0280(13) 0.0213(12) 0.0304(14) 0.0032(10) 0.0064(10) -0.0011(10)
O1 0.063(2) 0.095(2) 0.067(2) -0.0004(17) 0.0349(16) -0.0002(18)
O2 0.094(3) 0.093(3) 0.071(2) -0.012(2) 0.0091(19) 0.036(2)
O3 0.0505(18) 0.099(3) 0.064(2) 0.0038(17) 0.0024(15) -0.0130(18)
O4 0.075(2) 0.123(3) 0.096(3) -0.004(2) 0.036(2) -0.043(2)
O5 0.085(3) 0.127(4) 0.070(2) 0.040(2) 0.012(2) -0.015(2)
S1 0.0335(5) 0.0234(4) 0.0663(6) -0.0024(3) 0.0018(4) -0.0164(4)
S2 0.0428(5) 0.0478(5) 0.0364(5) 0.0037(4) 0.0112(4) 0.0007(4)

loop_
_atom_type_symbol
_atom_type_description
_atom_type_scat_dispersion_real
_atom_type_scat_dispersion_imag
_atom_type_scat_source
C C 0.0181 0.0091 'International Tables Vol C Tables 4.2.6.8 and 6.1.1.4'
H H 0.0000 0.0000 'International Tables Vol C Tables 4.2.6.8 and 6.1.1.4'
N N 0.0311 0.0180 'International Tables Vol C Tables 4.2.6.8 and 6.1.1.4'
O O 0.0492 0.0322 'International Tables Vol C Tables 4.2.6.8 and 6.1.1.4'
Cu Cu -1.9646 0.5888 'International Tables Vol C Tables 4.2.6.8 and 6.1.1.4'
S S 0.3331 0.5567 'International Tables Vol C Tables 4.2.6.8 and 6.1.1.4'

loop_
_geom_angle_atom_site_label_1
_geom_angle_atom_site_label_2
_geom_angle_atom_site_label_3
_geom_angle_site_symmetry_1
_geom_angle_site_symmetry_3
_geom_angle
_geom_angle_publ_flag
C2 C1 H1 . . 118.6 ?
N1 C1 H1 . . 118.6 ?
N1 C1 C2 . . 122.8(3) ?
C1 C2 H2 . . 120.6 ?
C3 C2 C1 . . 118.7(3) ?
C3 C2 H2 . . 120.6 ?
C2 C3 H3 . . 120.1 ?
C2 C3 C4 . . 119.9(3) ?
C4 C3 H3 . . 120.1 ?
C3 C4 H4 . . 121.2 ?
C3 C4 C5 . . 117.6(3) ?
C5 C4 H4 . . 121.2 ?
C4 C5 C6 . . 123.5(3) ?
N1 C5 C4 . . 123.2(3) ?
N1 C5 C6 . . 113.3(3) ?
N2 C6 C5 . . 121.6(3) ?
N2 C6 N4 . . 108.4(2) ?
N4 C6 C5 . . 130.0(3) ?
N3 C7 N4 . . 111.2(2) ?
N3 C7 S1 . . 128.5(2) ?
N4 C7 S1 . . 120.3(2) ?
H8A C8 H8B . . 108.7 ?
C9 C8 H8A . . 110.5 ?
C9 C8 H8B . . 110.5 ?
C9 C8 S1 . . 106.0(2) ?
S1 C8 H8A . . 110.5 ?
S1 C8 H8B . . 110.5 ?
C10 C9 C8 . . 121.0(3) ?
C13 C9 C8 . . 121.0(3) ?
C13 C9 C10 . . 118.0(3) ?
C9 C10 H10 . . 120.4 ?
C11 C10 C9 . . 119.3(3) ?
C11 C10 H10 . . 120.4 ?
C10 C11 H11 . . 120.5 ?
C12 C11 C10 . . 119.1(3) ?
C12 C11 H11 . . 120.5 ?
C11 C12 H12 . . 118.8 ?
N6 C12 C11 . . 122.5(3) ?
N6 C12 H12 . . 118.8 ?
C9 C13 H13 . . 118.3 ?
N6 C13 C9 . . 123.3(3) ?
N6 C13 H13 . . 118.3 ?
H14A C14 H14B . . 109.5 ?
H14A C14 H14C . . 109.5 ?
H14B C14 H14C . . 109.5 ?
S2 C14 H14A . . 109.5 ?
S2 C14 H14B . . 109.5 ?
S2 C14 H14C . . 109.5 ?
N1 Cu1 N1 . 3_556 180.00(6) ?
N2 Cu1 N1 3_556 3_556 75.08(9) ?
N2 Cu1 N1 . 3_556 104.92(9) ?
N2 Cu1 N1 3_556 . 104.92(9) y
N2 Cu1 N1 . . 75.08(9) y
N2 Cu1 N2 3_556 . 180.00(8) ?
N2 Cu1 N6 3_556 4_565 90.15(9) ?
N2 Cu1 N6 . 4_565 89.85(9) y
N2 Cu1 N6 3_556 2_546 89.85(9) ?
N2 Cu1 N6 . 2_546 90.15(9) y
N6 Cu1 N1 4_565 . 89.50(9) ?
N6 Cu1 N1 2_546 . 90.50(9) y
N6 Cu1 N1 2_546 3_556 89.50(9) ?
N6 Cu1 N1 4_565 3_556 90.50(9) ?
N6 Cu1 N6 2_546 4_565 180.0 y
C1 N1 C5 . . 117.8(3) ?
C1 N1 Cu1 . . 132.0(2) ?
C5 N1 Cu1 . . 110.11(18) ?
C6 N2 Cu1 . . 119.83(19) ?
C6 N2 N3 . . 110.0(2) ?
N3 N2 Cu1 . . 130.12(18) ?
C7 N3 N2 . . 104.5(2) ?
C6 N4 C7 . . 105.9(2) ?
C6 N4 N5 . . 126.3(2) ?
C7 N4 N5 . . 127.8(2) ?
N4 N5 H5A . . 106.2 ?
N4 N5 H5B . . 100.4 ?
H5A N5 H5B . . 112.0 ?
C12 N6 Cu1 . 2_556 119.7(2) ?
C13 N6 C12 . . 117.8(3) ?
C13 N6 Cu1 . 2_556 122.4(2) ?
H4A O4 H4B . . 96.7 ?
H5C O5 H5D . . 115.6 ?
C7 S1 C8 . . 99.56(15) ?
O1 S2 C14 . . 105.5(3) ?
O1 S2 O2 . . 113.0(2) ?
O1 S2 O3 . . 112.1(2) ?
O2 S2 C14 . . 106.5(3) ?
O2 S2 O3 . . 111.7(2) ?
O3 S2 C14 . . 107.5(3) ?

loop_
_geom_bond_atom_site_label_1
_geom_bond_atom_site_label_2
_geom_bond_site_symmetry_2
_geom_bond_distance
_geom_bond_publ_flag
C1 H1 . 0.9300 ?
C1 C2 . 1.381(5) ?
C1 N1 . 1.337(4) ?
C2 H2 . 0.9300 ?
C2 C3 . 1.373(5) ?
C3 H3 . 0.9300 ?
C3 C4 . 1.381(5) ?
C4 H4 . 0.9300 ?
C4 C5 . 1.390(4) ?
C5 C6 . 1.466(4) ?
C5 N1 . 1.340(4) ?
C6 N2 . 1.313(4) ?
C6 N4 . 1.351(4) ?
C7 N3 . 1.318(4) ?
C7 N4 . 1.362(4) ?
C7 S1 . 1.732(3) ?
C8 H8A . 0.9700 ?
C8 H8B . 0.9700 ?
C8 C9 . 1.500(4) ?
C8 S1 . 1.818(3) ?
C9 C10 . 1.391(5) ?
C9 C13 . 1.379(4) ?
C10 H10 . 0.9300 ?
C10 C11 . 1.380(5) ?
C11 H11 . 0.9300 ?
C11 C12 . 1.378(4) ?
C12 H12 . 0.9300 ?
C12 N6 . 1.346(4) ?
C13 H13 . 0.9300 ?
C13 N6 . 1.344(4) ?
C14 H14A . 0.9600 ?
C14 H14B . 0.9600 ?
C14 H14C . 0.9600 ?
C14 S2 . 1.735(5) ?
Cu1 N1 3_556 2.386(3) ?
Cu1 N1 . 2.386(3) y
Cu1 N2 . 1.996(2) y
Cu1 N2 3_556 1.996(2) ?
Cu1 N6 2_546 2.078(2) ?
Cu1 N6 4_565 2.078(2) y
N2 N3 . 1.383(3) ?
N4 N5 . 1.424(4) ?
N5 H5A . 0.9582 ?
N5 H5B . 0.9099 ?
N6 Cu1 2_556 2.078(2) ?
O1 S2 . 1.435(3) ?
O2 S2 . 1.436(3) ?
O3 S2 . 1.441(3) ?
O4 H4A . 0.8499 ?
O4 H4B . 0.8498 ?
O5 H5C . 0.8500 ?
O5 H5D . 0.8501 ?

loop_
_geom_hbond_atom_site_label_D
_geom_hbond_atom_site_label_H
_geom_hbond_atom_site_label_A
_geom_hbond_site_symmetry_A
_geom_hbond_distance_DH
_geom_hbond_distance_HA
_geom_hbond_distance_DA
_geom_hbond_angle_DHA
N5 H5A O2 3_666 0.96 2.07 2.985(5) 160.2
N5 H5B O3 2_646 0.91 2.11 3.007(5) 168.0
O4 H4A O1 . 0.85 1.93 2.752(4) 161.9
O4 H4B O2 4_576 0.85 2.04 2.867(5) 164.8
O5 H5C O4 1_655 0.85 2.48 3.062(6) 126.9
O5 H5D O3 . 0.85 2.15 2.887(5) 145.6

loop_
_geom_torsion_atom_site_label_1
_geom_torsion_atom_site_label_2
_geom_torsion_atom_site_label_3
_geom_torsion_atom_site_label_4
_geom_torsion_site_symmetry_1
_geom_torsion_site_symmetry_4
_geom_torsion
C1 C2 C3 C4 . . 1.2(5)
C2 C1 N1 C5 . . -0.4(5)
C2 C1 N1 Cu1 . . 176.2(2)
C2 C3 C4 C5 . . -1.3(5)
C3 C4 C5 C6 . . -178.1(3)
C3 C4 C5 N1 . . 0.6(5)
C4 C5 C6 N2 . . 175.9(3)
C4 C5 C6 N4 . . -3.6(5)
C4 C5 N1 C1 . . 0.3(4)
C4 C5 N1 Cu1 . . -177.0(2)
C5 C6 N2 Cu1 . . 2.5(4)
C5 C6 N2 N3 . . -179.8(2)
C5 C6 N4 C7 . . -179.5(3)
C5 C6 N4 N5 . . -2.3(5)
C6 C5 N1 C1 . . 179.1(3)
C6 C5 N1 Cu1 . . 1.7(3)
C6 N2 N3 C7 . . -0.7(3)
C8 C9 C10 C11 . . -177.5(3)
C8 C9 C13 N6 . . 177.6(3)
C9 C8 S1 C7 . . 176.4(2)
C9 C10 C11 C12 . . -0.4(5)
C9 C13 N6 C12 . . 0.0(4)
C9 C13 N6 Cu1 . 2_556 -176.5(2)
C10 C9 C13 N6 . . 0.0(5)
C10 C11 C12 N6 . . 0.4(5)
C11 C12 N6 C13 . . -0.2(5)
C11 C12 N6 Cu1 . 2_556 176.4(2)
C13 C9 C10 C11 . . 0.2(5)
Cu1 N2 N3 C7 . . 176.7(2)
N1 C1 C2 C3 . . -0.3(5)
N1 C5 C6 N2 . . -2.8(4)
N1 C5 C6 N4 . . 177.6(3)
N1 Cu1 N1 C1 3_556 . 9.8(7)
N1 Cu1 N1 C5 3_556 . -173.4(6)
N1 Cu1 N2 C6 . . -1.0(2)
N1 Cu1 N2 C6 3_556 . 179.0(2)
N1 Cu1 N2 N3 3_556 . 1.7(2)
N1 Cu1 N2 N3 . . -178.3(2)
N2 C6 N4 C7 . . 0.9(3)
N2 C6 N4 N5 . . 178.1(3)
N2 Cu1 N1 C1 3_556 . 2.6(3)
N2 Cu1 N1 C1 . . -177.4(3)
N2 Cu1 N1 C5 . . -0.50(18)
N2 Cu1 N1 C5 3_556 . 179.50(18)
N2 Cu1 N2 C6 3_556 . -78(15)
N2 Cu1 N2 N3 3_556 . 105(15)
N3 C7 N4 C6 . . -1.5(3)
N3 C7 N4 N5 . . -178.5(3)
N3 C7 S1 C8 . . 2.6(3)
N4 C6 N2 Cu1 . . -177.88(17)
N4 C6 N2 N3 . . -0.1(3)
N4 C7 N3 N2 . . 1.3(3)
N4 C7 S1 C8 . . -176.2(3)
N6 Cu1 N1 C1 4_565 . -87.4(3)
N6 Cu1 N1 C1 2_546 . 92.6(3)
N6 Cu1 N1 C5 2_546 . -90.5(2)
N6 Cu1 N1 C5 4_565 . 89.5(2)
N6 Cu1 N2 C6 2_546 . 89.5(2)
N6 Cu1 N2 C6 4_565 . -90.5(2)
N6 Cu1 N2 N3 4_565 . 92.2(2)
N6 Cu1 N2 N3 2_546 . -87.8(2)
S1 C7 N3 N2 . . -177.5(2)
S1 C7 N4 C6 . . 177.5(2)
S1 C7 N4 N5 . . 0.5(4)
S1 C8 C9 C10 . . 80.0(3)
S1 C8 C9 C13 . . -97.5(3)
